data_4067584
loop_
_publ_author_name
'Dzik, Wojciech I.'
'Creusen, Charlotte'
'de Gelder, Ren\'e'
'Peters, Theo P. J.'
'Smits, Jan M. M.'
'de Bruin, Bas'

_publ_contact_author
;
        Dr. B. de Bruin
        Department of Homogeneous Catalysis
        Van 't Hoff Institute for Molecular Sciences
        University of Amsterdam
        Nieuwe Achtergracht 166
        1018 WV Amsterdam
        The Netherlands
;
_publ_section_title
;
 Carbonyl Complexes of Rhodium with N-Donor Ligands: Factors Determining
 the Formation of Terminal versus Bridging Carbonyls
;
_journal_issue 7
_journal_name_full Organometallics
_journal_page_first 1629
_journal_paper_doi 10.1021/om901023n
_journal_volume 29
_journal_year 2010
_chemical_formula_sum 'C24 H32 F6 N3 O P Rh'
_chemical_formula_weight 626.41
_chemical_name_systematic
;
 ?
;
_space_group_IT_number 14
_symmetry_cell_setting monoclinic
_symmetry_space_group_name_Hall '-P 2yn'
_symmetry_space_group_name_H-M 'P 1 21/n 1'
_atom_sites_solution_hydrogens geom
_atom_sites_solution_primary direct
_atom_sites_solution_secondary difmap
_audit_creation_date 2006-07-27
_audit_creation_method 'SHELXL, adapted and expanded'
_cell_angle_alpha 90.00
_cell_angle_beta 92.54(2)
_cell_angle_gamma 90.00
_cell_formula_units_Z 4
_cell_length_a 9.3568(9)
_cell_length_b 21.675(2)
_cell_length_c 13.0980(14)
_cell_measurement_reflns_used 25
_cell_measurement_temperature 298(2)
_cell_measurement_theta_max 13.159
_cell_measurement_theta_min 8.901
_cell_volume 2653.8(5)
_computing_data_collection
;
CAD4 EXPRESS (Enraf-Nonius, 1994)
;
_computing_data_reduction
;
local programs (Smits et al., 1988),
profile analysis (Lehman & Larsen, 1974, Grant & Gabe, 1978),
EMPABS (North et al., 1968)
;
_computing_molecular_graphics
;
PLATON (Spek, 2003)
;
_computing_structure_refinement 'SHELXL-97 (Sheldrick, 1997)'
_computing_structure_solution
;
DIRDIF (Beurskens et al., 1996),
PATTY (Beurskens et al., 1987)
;
_diffrn_ambient_temperature 298(2)
_diffrn_measured_fraction_theta_full 0.970
_diffrn_measured_fraction_theta_max 0.970
_diffrn_measurement_device 'Nonius CAD4'
_diffrn_measurement_method \w-scan
_diffrn_radiation_monochromator graphite
_diffrn_radiation_source 'fine-focus sealed tube'
_diffrn_radiation_type MoK\a
_diffrn_radiation_wavelength 0.71073
_diffrn_reflns_av_R_equivalents 0.1070
_diffrn_reflns_av_sigmaI/netI 0.1398
_diffrn_reflns_limit_h_max 11
_diffrn_reflns_limit_h_min 0
_diffrn_reflns_limit_k_max 25
_diffrn_reflns_limit_k_min -25
_diffrn_reflns_limit_l_max 15
_diffrn_reflns_limit_l_min -15
_diffrn_reflns_number 9730
_diffrn_reflns_theta_full 24.97
_diffrn_reflns_theta_max 24.97
_diffrn_reflns_theta_min 1.82
_diffrn_standards_decay_% 2.658
_diffrn_standards_interval_time 7200
_diffrn_standards_number 3
_exptl_absorpt_coefficient_mu 0.768
_exptl_absorpt_correction_T_max 0.927
_exptl_absorpt_correction_T_min 0.775
_exptl_absorpt_correction_type psi-scan
_exptl_absorpt_process_details '(North, Phillips & Mathews, 1968)'
_exptl_crystal_colour 'translucent yellow'
_exptl_crystal_density_diffrn 1.568
_exptl_crystal_density_method 'not measured'
_exptl_crystal_description 'irregular chunk'
_exptl_crystal_F_000 1276
_exptl_crystal_size_max 0.35
_exptl_crystal_size_mid 0.19
_exptl_crystal_size_min 0.10
_refine_diff_density_max 0.634
_refine_diff_density_min -0.543
_refine_diff_density_rms 0.114
_refine_ls_extinction_method none
_refine_ls_goodness_of_fit_all 1.021
_refine_ls_goodness_of_fit_ref 1.021
_refine_ls_hydrogen_treatment constr
_refine_ls_matrix_type full
_refine_ls_number_parameters 338
_refine_ls_number_reflns 4648
_refine_ls_number_restraints 3
_refine_ls_restrained_S_all 1.021
_refine_ls_R_factor_all 0.1516
_refine_ls_R_factor_gt 0.0688
_refine_ls_R_factor_obs 0.0688
_refine_ls_shift/esd_max 0.000
_refine_ls_shift/esd_mean 0.000
_refine_ls_shift/su_max 0.000
_refine_ls_shift/su_mean 0.000
_refine_ls_structure_factor_coef Fsqd
_refine_ls_weighting_details
;
w=1/[\s^2^(Fo^2^)+(0.0687P)^2^+0.6537P] where P=(Fo^2^+2Fc^2^)/3
;
_refine_ls_weighting_scheme calc
_refine_ls_wR_factor_all 0.1683
_refine_ls_wR_factor_gt 0.1375
_refine_ls_wR_factor_obs 0.1375
_refine_ls_wR_factor_ref 0.1683
_reflns_number_gt 2478
_reflns_number_observed 2478
_reflns_number_total 4648
_reflns_observed_criterion >2sigma(I)
_reflns_threshold_expression >2sigma(I)
_cod_data_source_file om901023n_si_001.cif
_cod_data_source_block DUOGAL
_cod_depositor_comments
;
The following automatic conversions were performed:
'_publ_contact_autor' tag replaced with '_publ_contact_author'.

Automatic conversion script
Id: cif_correct_tags 1440 2010-10-19 06:21:57Z saulius 

The following automatic conversions were performed:

'_geom_bond_publ_flag' value 'Y' changed to 'y' according to
/home/saulius/struct/CIF-dictionaries/cif_core.dic dictionary named
'cif_core.dic' version 2.4.1 from 2010-06-29 (43
times).

'_geom_angle_publ_flag' value 'Y' changed to 'y' according
to /home/saulius/struct/CIF-dictionaries/cif_core.dic dictionary
named 'cif_core.dic' version 2.4.1 from 2010-06-29 (87 times).

Automatic conversion script
Id: cif_fix_values 1715 2011-07-08 13:25:40Z adriana 
;
_cod_original_cell_volume 2653.7(5)
_cod_original_sg_symbol_H-M 'P 21/n'
_cod_database_code 4067584

loop_
_symmetry_equiv_pos_as_xyz
'x, y, z'
'-x+1/2, y+1/2, -z+1/2'
'-x, -y, -z'
'x-1/2, -y-1/2, z-1/2'

loop_
_atom_site_label
_atom_site_type_symbol
_atom_site_fract_x
_atom_site_fract_y
_atom_site_fract_z
_atom_site_U_iso_or_equiv
_atom_site_adp_type
_atom_site_occupancy
_atom_site_calc_flag
_atom_site_refinement_flags
_atom_site_disorder_assembly
_atom_site_disorder_group
Rh1 Rh 0.26910(8) 0.15205(3) 0.03433(5) 0.0356(2) Uani 1 d . . .
N1 N 0.4616(8) 0.2059(3) 0.0586(5) 0.0349(17) Uani 1 d . . .
N2 N 0.2866(7) 0.1455(3) 0.1957(5) 0.0329(16) Uani 1 d . . .
N3 N 0.4547(8) 0.0763(3) 0.0652(5) 0.0391(18) Uani 1 d . . .
C11 C 0.5919(10) 0.1084(4) 0.0595(7) 0.044(2) Uani 1 d . . .
H11A H 0.6256 0.1042 -0.0091 0.053 Uiso 1 calc R . .
H11B H 0.6614 0.0887 0.1060 0.053 Uiso 1 calc R . .
C12 C 0.5833(11) 0.1763(4) 0.0861(7) 0.044(2) Uani 1 d . . .
C13 C 0.6993(10) 0.2074(5) 0.1265(6) 0.047(2) Uani 1 d . . .
H13 H 0.7823 0.1859 0.1455 0.056 Uiso 1 calc R . .
C14 C 0.6944(12) 0.2704(5) 0.1393(7) 0.060(3) Uani 1 d . . .
H14 H 0.7727 0.2921 0.1670 0.071 Uiso 1 calc R . .
C15 C 0.5693(12) 0.3003(5) 0.1097(7) 0.054(3) Uani 1 d . . .
H15 H 0.5628 0.3430 0.1157 0.064 Uiso 1 calc R . .
C16 C 0.4561(10) 0.2675(4) 0.0718(6) 0.043(2) Uani 1 d . . .
H16 H 0.3714 0.2882 0.0543 0.051 Uiso 1 calc R . .
C21 C 0.4285(10) 0.0537(4) 0.1701(6) 0.044(2) Uani 1 d . . .
H21A H 0.5179 0.0385 0.2008 0.053 Uiso 1 calc R . .
H21B H 0.3624 0.0193 0.1650 0.053 Uiso 1 calc R . .
C22 C 0.3693(9) 0.1012(4) 0.2392(6) 0.036(2) Uani 1 d . . .
C23 C 0.3934(10) 0.0984(4) 0.3430(7) 0.046(2) Uani 1 d . . .
H23 H 0.4508 0.0673 0.3716 0.055 Uiso 1 calc R . .
C24 C 0.3330(11) 0.1416(5) 0.4052(7) 0.056(3) Uani 1 d . . .
H24 H 0.3498 0.1404 0.4757 0.068 Uiso 1 calc R . .
C25 C 0.2469(10) 0.1866(5) 0.3604(7) 0.051(3) Uani 1 d . . .
H25 H 0.2018 0.2155 0.4006 0.061 Uiso 1 calc R . .
C26 C 0.2285(10) 0.1885(4) 0.2558(7) 0.043(2) Uani 1 d . . .
H26 H 0.1745 0.2201 0.2256 0.051 Uiso 1 calc R . .
C31 C 0.4465(10) 0.0258(4) -0.0096(6) 0.043(2) Uani 1 d . . .
H31A H 0.4605 0.0428 -0.0769 0.051 Uiso 1 calc R . .
H31B H 0.3509 0.0084 -0.0104 0.051 Uiso 1 calc R . .
C1 C 0.2265(10) 0.2031(4) -0.1011(6) 0.046(2) Uani 1 d . . .
H1 H 0.3057 0.2304 -0.1179 0.055 Uiso 1 calc R . .
C2 C 0.2503(12) 0.1425(4) -0.1271(7) 0.056(3) Uani 1 d . . .
H2 H 0.3415 0.1355 -0.1592 0.067 Uiso 1 calc R . .
C3 C 0.1311(17) 0.0981(6) -0.1632(9) 0.104(5) Uani 1 d . . .
H3A H 0.0588 0.1208 -0.2030 0.125 Uiso 1 calc R . .
H3B H 0.1706 0.0671 -0.2072 0.125 Uiso 1 calc R . .
C4 C 0.0632(15) 0.0673(6) -0.0769(10) 0.094(4) Uani 1 d . . .
H4A H 0.1014 0.0258 -0.0702 0.113 Uiso 1 calc R . .
H4B H -0.0386 0.0638 -0.0931 0.113 Uiso 1 calc R . .
C5 C 0.0841(12) 0.0993(6) 0.0234(9) 0.076(4) Uani 1 d . . .
H5 H 0.0714 0.0725 0.0825 0.091 Uiso 1 calc R . .
C6 C 0.0465(10) 0.1631(6) 0.0409(8) 0.069(3) Uani 1 d . . .
H6 H 0.0141 0.1713 0.1097 0.082 Uiso 1 calc R . .
C7 C -0.0232(10) 0.2025(6) -0.0400(8) 0.069(3) Uani 1 d . . .
H7A H -0.0843 0.2325 -0.0085 0.083 Uiso 1 calc R . .
H7B H -0.0829 0.1770 -0.0853 0.083 Uiso 1 calc R . .
C8 C 0.0855(12) 0.2359(5) -0.1017(8) 0.074(4) Uani 1 d . . .
H8A H 0.0483 0.2400 -0.1716 0.089 Uiso 1 calc R . .
H8B H 0.0999 0.2771 -0.0740 0.089 Uiso 1 calc R . .
P1 P 0.6357(4) 0.11560(15) 0.6862(3) 0.0748(10) Uani 1 d . . .
F1 F 0.6276(12) 0.0983(5) 0.7969(6) 0.161(4) Uani 1 d . . .
F2 F 0.6553(17) 0.1272(6) 0.5710(8) 0.211(6) Uani 1 d . . .
F3 F 0.7723(10) 0.1516(5) 0.7089(8) 0.166(5) Uani 1 d . . .
F4 F 0.7055(18) 0.0548(5) 0.6717(10) 0.245(8) Uani 1 d . . .
F5 F 0.4913(14) 0.0860(6) 0.6740(12) 0.228(7) Uani 1 d . . .
F6 F 0.5582(13) 0.1755(4) 0.6887(15) 0.248(8) Uani 1 d . . .
C41 C 0.8423(18) 0.0501(7) 0.3395(11) 0.111(6) Uani 1 d D . .
O41 O 0.7811(16) 0.0596(6) 0.2627(10) 0.175(6) Uani 1 d . . .
C42 C 0.788(2) 0.0015(8) 0.4151(13) 0.150(7) Uani 1 d D . .
H42A H 0.7016 -0.0167 0.3874 0.225 Uiso 1 calc R . .
H42B H 0.7702 0.0211 0.4790 0.225 Uiso 1 calc R . .
H42C H 0.8597 -0.0299 0.4259 0.225 Uiso 1 calc R . .
C43A C 0.894(5) 0.1058(14) 0.399(3) 0.102(17) Uani 0.36(3) d PD A 1
H43A H 0.9111 0.0946 0.4696 0.153 Uiso 0.36(3) calc PR A 1
H43B H 0.8218 0.1374 0.3945 0.153 Uiso 0.36(3) calc PR A 1
H43C H 0.9803 0.1209 0.3719 0.153 Uiso 0.36(3) calc PR A 1
C43B C 1.005(2) 0.0474(19) 0.344(2) 0.21(3) Uani 0.64(3) d PD A 2
H43D H 1.0357 0.0051 0.3422 0.311 Uiso 0.64(3) calc PR A 2
H43E H 1.0414 0.0660 0.4069 0.311 Uiso 0.64(3) calc PR A 2
H43F H 1.0415 0.0693 0.2874 0.311 Uiso 0.64(3) calc PR A 2

loop_
_atom_site_aniso_label
_atom_site_aniso_U_11
_atom_site_aniso_U_22
_atom_site_aniso_U_33
_atom_site_aniso_U_23
_atom_site_aniso_U_13
_atom_site_aniso_U_12
Rh1 0.0404(4) 0.0317(3) 0.0348(3) 0.0030(4) 0.0041(3) 0.0045(4)
N1 0.042(5) 0.031(4) 0.032(4) 0.000(3) 0.012(3) 0.001(3)
N2 0.038(4) 0.027(4) 0.035(4) 0.002(3) 0.012(3) 0.002(4)
N3 0.048(5) 0.036(4) 0.034(4) 0.004(3) 0.003(4) 0.011(4)
C11 0.041(6) 0.040(5) 0.051(6) 0.000(4) 0.009(5) 0.012(5)
C12 0.049(6) 0.049(5) 0.035(5) 0.001(4) 0.018(5) -0.005(5)
C13 0.042(6) 0.071(7) 0.029(5) 0.000(5) 0.013(4) 0.005(5)
C14 0.056(7) 0.082(8) 0.042(6) -0.010(6) 0.017(5) -0.028(6)
C15 0.067(7) 0.050(6) 0.047(6) -0.013(5) 0.027(6) -0.003(6)
C16 0.055(6) 0.032(5) 0.043(5) 0.000(4) 0.021(5) 0.000(5)
C21 0.060(6) 0.036(5) 0.036(5) 0.018(4) 0.006(5) 0.013(5)
C22 0.044(5) 0.035(5) 0.028(5) 0.004(4) 0.005(4) 0.000(4)
C23 0.054(6) 0.041(5) 0.041(5) -0.001(4) -0.004(5) 0.000(5)
C24 0.068(7) 0.065(7) 0.036(5) -0.009(5) 0.003(5) -0.019(6)
C25 0.048(6) 0.062(6) 0.042(6) -0.012(5) 0.011(5) -0.007(5)
C26 0.047(6) 0.042(5) 0.040(5) -0.001(4) 0.012(4) 0.007(5)
C31 0.054(6) 0.037(5) 0.038(5) 0.003(4) 0.003(5) 0.012(4)
C1 0.054(6) 0.051(6) 0.032(5) 0.007(4) 0.005(5) 0.003(5)
C2 0.079(8) 0.056(7) 0.032(5) 0.000(5) 0.003(5) 0.031(6)
C3 0.180(15) 0.064(8) 0.062(8) 0.004(7) -0.059(9) -0.010(9)
C4 0.106(11) 0.069(8) 0.103(11) 0.013(8) -0.041(9) -0.025(8)
C5 0.061(8) 0.094(9) 0.072(8) 0.043(7) -0.016(6) -0.040(7)
C6 0.040(6) 0.107(11) 0.059(7) 0.028(7) 0.010(5) 0.009(6)
C7 0.033(6) 0.109(9) 0.067(7) 0.026(7) 0.005(5) 0.021(6)
C8 0.080(8) 0.086(8) 0.058(7) 0.026(6) 0.018(6) 0.045(7)
P1 0.076(2) 0.063(2) 0.085(2) 0.0283(18) 0.0062(19) -0.0128(19)
F1 0.238(12) 0.170(9) 0.080(6) 0.034(6) 0.049(7) -0.036(8)
F2 0.329(17) 0.196(12) 0.108(8) 0.044(8) 0.014(9) -0.047(12)
F3 0.108(7) 0.210(10) 0.176(10) 0.088(8) -0.040(6) -0.083(7)
F4 0.38(2) 0.112(8) 0.259(14) 0.014(9) 0.201(14) 0.085(11)
F5 0.167(11) 0.208(13) 0.304(17) 0.038(12) -0.060(11) -0.113(11)
F6 0.164(11) 0.074(6) 0.51(3) 0.025(10) 0.013(14) 0.013(7)
C41 0.123(14) 0.120(13) 0.083(10) 0.012(9) -0.060(10) 0.017(11)
O41 0.205(14) 0.162(11) 0.149(11) 0.051(9) -0.077(10) 0.007(10)
C42 0.159(18) 0.189(19) 0.103(13) 0.003(13) 0.011(12) -0.040(15)
C43A 0.09(3) 0.08(3) 0.13(4) -0.04(3) -0.04(3) -0.01(2)
C43B 0.14(3) 0.31(6) 0.16(3) 0.11(4) -0.07(3) -0.14(4)

loop_
_atom_type_symbol
_atom_type_description
_atom_type_scat_dispersion_real
_atom_type_scat_dispersion_imag
_atom_type_scat_source
C C 0.0033 0.0016 'International Tables Vol C Tables 4.2.6.8 and 6.1.1.4'
H H 0.0000 0.0000 'International Tables Vol C Tables 4.2.6.8 and 6.1.1.4'
N N 0.0061 0.0033 'International Tables Vol C Tables 4.2.6.8 and 6.1.1.4'
Rh Rh -1.1178 0.9187 'International Tables Vol C Tables 4.2.6.8 and 6.1.1.4'
P P 0.1023 0.0942 'International Tables Vol C Tables 4.2.6.8 and 6.1.1.4'
F F 0.0171 0.0103 'International Tables Vol C Tables 4.2.6.8 and 6.1.1.4'
O O 0.0106 0.0060 'International Tables Vol C Tables 4.2.6.8 and 6.1.1.4'

loop_
_geom_angle_atom_site_label_1
_geom_angle_atom_site_label_2
_geom_angle_atom_site_label_3
_geom_angle
_geom_angle_site_symmetry_3
_geom_angle_publ_flag
C5 Rh1 C6 40.5(4) . y
C5 Rh1 C1 96.0(4) . y
C6 Rh1 C1 79.9(4) . y
C5 Rh1 N2 93.4(4) . y
C6 Rh1 N2 90.0(3) . y
C1 Rh1 N2 151.2(3) . y
C5 Rh1 C2 81.1(5) . y
C6 Rh1 C2 90.7(4) . y
C1 Rh1 C2 38.0(3) . y
N2 Rh1 C2 170.6(3) . y
C5 Rh1 N1 175.5(4) . y
C6 Rh1 N1 139.0(4) . y
C1 Rh1 N1 88.0(3) . y
N2 Rh1 N1 82.1(2) . y
C2 Rh1 N1 103.4(4) . y
C5 Rh1 N3 103.2(4) . y
C6 Rh1 N3 141.1(4) . y
C1 Rh1 N3 127.2(3) . y
N2 Rh1 N3 76.3(2) . y
C2 Rh1 N3 97.3(3) . y
N1 Rh1 N3 75.7(3) . y
C12 N1 C16 118.4(8) . y
C12 N1 Rh1 118.3(6) . y
C16 N1 Rh1 121.2(6) . y
C22 N2 C26 119.1(7) . y
C22 N2 Rh1 119.2(5) . y
C26 N2 Rh1 121.4(6) . y
C11 N3 C31 109.9(7) . y
C11 N3 C21 112.5(7) . y
C31 N3 C21 111.4(6) . y
C11 N3 Rh1 107.1(5) . y
C31 N3 Rh1 112.3(5) . y
C21 N3 Rh1 103.4(5) . y
N3 C11 C12 113.2(7) . y
N1 C12 C13 121.2(9) . y
N1 C12 C11 117.1(9) . y
C13 C12 C11 121.3(9) . y
C12 C13 C14 120.5(10) . y
C13 C14 C15 117.6(10) . y
C16 C15 C14 119.9(9) . y
N1 C16 C15 122.3(9) . y
N3 C21 C22 114.4(6) . y
N2 C22 C23 121.2(8) . y
N2 C22 C21 117.3(7) . y
C23 C22 C21 121.5(8) . y
C22 C23 C24 120.2(9) . y
C23 C24 C25 118.4(9) . y
C26 C25 C24 119.3(9) . y
N2 C26 C25 121.7(8) . y
N3 C31 C31 115.1(9) 3_655 y
C2 C1 C8 127.1(10) . y
C2 C1 Rh1 71.4(5) . y
C8 C1 Rh1 112.7(6) . y
C1 C2 C3 123.5(10) . y
C1 C2 Rh1 70.6(5) . y
C3 C2 Rh1 113.3(7) . y
C4 C3 C2 112.3(9) . y
C3 C4 C5 114.7(10) . y
C6 C5 C4 124.1(11) . y
C6 C5 Rh1 70.8(6) . y
C4 C5 Rh1 113.2(8) . y
C5 C6 C7 122.5(11) . y
C5 C6 Rh1 68.7(6) . y
C7 C6 Rh1 116.1(7) . y
C6 C7 C8 111.8(8) . y
C1 C8 C7 112.6(8) . y
F4 P1 F6 173.4(10) . y
F4 P1 F5 90.4(8) . y
F6 P1 F5 86.4(8) . y
F4 P1 F1 86.8(7) . y
F6 P1 F1 98.7(9) . y
F5 P1 F1 84.9(7) . y
F4 P1 F3 96.3(9) . y
F6 P1 F3 87.3(7) . y
F5 P1 F3 172.0(9) . y
F1 P1 F3 91.0(6) . y
F4 P1 F2 87.0(7) . y
F6 P1 F2 87.6(8) . y
F5 P1 F2 96.4(8) . y
F1 P1 F2 173.6(8) . y
F3 P1 F2 88.4(6) . y
O41 C41 C43A 116(2) . y
O41 C41 C43B 120.1(19) . y
C43A C41 C43B 73(2) . y
O41 C41 C42 121.1(16) . y
C43A C41 C42 109(2) . y
C43B C41 C42 107.5(15) . y

loop_
_geom_bond_atom_site_label_1
_geom_bond_atom_site_label_2
_geom_bond_distance
_geom_bond_site_symmetry_2
_geom_bond_publ_flag
Rh1 C5 2.073(10) . y
Rh1 C6 2.102(10) . y
Rh1 C1 2.114(8) . y
Rh1 N2 2.117(6) . y
Rh1 C2 2.124(9) . y
Rh1 N1 2.158(7) . y
Rh1 N3 2.411(7) . y
N1 C12 1.342(11) . y
N1 C16 1.348(10) . y
N2 C22 1.345(10) . y
N2 C26 1.349(10) . y
N3 C11 1.464(11) . y
N3 C31 1.469(10) . y
N3 C21 1.490(9) . y
C11 C12 1.515(12) . y
C12 C13 1.365(13) . y
C13 C14 1.378(13) . y
C14 C15 1.378(14) . y
C15 C16 1.352(13) . y
C21 C22 1.492(11) . y
C22 C23 1.370(11) . y
C23 C24 1.379(12) . y
C24 C25 1.380(13) . y
C25 C26 1.374(12) . y
C31 C31 1.514(15) 3_655 y
C1 C2 1.378(12) . y
C1 C8 1.498(13) . y
C2 C3 1.531(15) . y
C3 C4 1.480(17) . y
C4 C5 1.492(16) . y
C5 C6 1.446(16) . y
C6 C7 1.488(13) . y
C7 C8 1.511(14) . y
P1 F4 1.486(10) . y
P1 F6 1.489(10) . y
P1 F5 1.498(11) . y
P1 F1 1.503(8) . y
P1 F3 1.516(9) . y
P1 F2 1.548(10) . y
C41 O41 1.154(14) . y
C41 C43A 1.505(18) . y
C41 C43B 1.525(18) . y
C41 C42 1.546(14) . y
